data_1559118
loop_
_publ_author_name
'Yuntawattana, Nattawut'
'McGuire, Thomas M.'
'Durr, Christopher B.'
'Buchard, Antoine'
'Williams, Charlotte K.'

_publ_section_title
;
 Indium phosphasalen catalysts showing high isoselectivity and activity in
 racemic lactide and lactone ring opening polymerizations
;
_journal_issue 21
_journal_name_full 'Catalysis Science &amp; Technology'
_journal_page_first 7226
_journal_page_last 7239
_journal_paper_doi 10.1039/D0CY01484B
_journal_volume 10
_journal_year 2020
_chemical_formula_sum 'C52 H77 In N2 O3 P2'
_chemical_formula_weight 954.91
_chemical_properties_physical Air-sensitive,Moisture-sensitive
_space_group_IT_number 2
_space_group_name_Hall '-P 1'
_space_group_name_H-M_alt 'P -1'
_symmetry_cell_setting triclinic
_symmetry_Int_Tables_number 2
_symmetry_space_group_name_Hall '-P 1'
_symmetry_space_group_name_H-M 'P -1'
_atom_sites_solution_hydrogens geom
_audit_conform_dict_location ftp://ftp.iucr.org/pub/cif_core.dic
_audit_conform_dict_name cif_core.dic
_audit_conform_dict_version 2.4.3
_audit_creation_date 2017-08-21T17:10:03-00:00
_audit_creation_method 'WinGX routine CIF_UPDATE'
_audit_update_record
;
2020-07-23 deposited with the CCDC.	2020-08-26 downloaded from the CCDC.
;
_cell_angle_alpha 105.160(4)
_cell_angle_beta 107.065(4)
_cell_angle_gamma 96.826(4)
_cell_formula_units_Z 2
_cell_length_a 14.2993(6)
_cell_length_b 14.3196(6)
_cell_length_c 17.8201(6)
_cell_measurement_reflns_used 7003
_cell_measurement_temperature 150(2)
_cell_measurement_theta_max 75.275
_cell_measurement_theta_min 3.279
_cell_volume 3290.3(3)
_computing_cell_refinement 'CrysAlisPro 1.171.38.43b (Rigaku OD, 2015)'
_computing_data_collection 'CrysAlisPro 1.171.38.43b (Rigaku OD, 2015)'
_computing_data_reduction 'CrysAlisPro 1.171.38.43b (Rigaku OD, 2015)'
_computing_structure_refinement 'SHELXL-2016/6 (Sheldrick, 2016)'
_diffrn_ambient_environment N~2~
_diffrn_ambient_temperature 150(2)
_diffrn_detector 'CCD plate'
_diffrn_detector_area_resol_mean 10.4102
_diffrn_detector_type Atlas
_diffrn_measured_fraction_theta_full 1
_diffrn_measured_fraction_theta_max 0.967
_diffrn_measurement_device 'four-circle diffractometer'
_diffrn_measurement_device_type 'SuperNova, Dual, Cu at zero, Atlas'
_diffrn_measurement_method '\w scans'
_diffrn_orient_matrix_type 'CrysAlisPro convention (1999,Acta A55,543-557)'
_diffrn_orient_matrix_UB_11 -0.0208014
_diffrn_orient_matrix_UB_12 0.1050889
_diffrn_orient_matrix_UB_13 0.0122575
_diffrn_orient_matrix_UB_21 0.0972188
_diffrn_orient_matrix_UB_22 0.0342593
_diffrn_orient_matrix_UB_23 -0.0151431
_diffrn_orient_matrix_UB_31 -0.0584322
_diffrn_orient_matrix_UB_32 -0.0281277
_diffrn_orient_matrix_UB_33 -0.0931769
_diffrn_radiation_monochromator mirror
_diffrn_radiation_probe x-ray
_diffrn_radiation_type CuK\a
_diffrn_radiation_wavelength 1.54184
_diffrn_reflns_av_R_equivalents 0.0892
_diffrn_reflns_av_unetI/netI 0.1415
_diffrn_reflns_Laue_measured_fraction_full 1
_diffrn_reflns_Laue_measured_fraction_max 0.967
_diffrn_reflns_limit_h_max 16
_diffrn_reflns_limit_h_min -17
_diffrn_reflns_limit_k_max 17
_diffrn_reflns_limit_k_min -17
_diffrn_reflns_limit_l_max 21
_diffrn_reflns_limit_l_min -22
_diffrn_reflns_number 36127
_diffrn_reflns_point_group_measured_fraction_full 1
_diffrn_reflns_point_group_measured_fraction_max 0.967
_diffrn_reflns_theta_full 67.684
_diffrn_reflns_theta_max 77.761
_diffrn_reflns_theta_min 2.73
_diffrn_source 'micro-focus sealed X-ray tube'
_diffrn_source_type 'SuperNova (Cu) X-ray Source'
_exptl_absorpt_coefficient_mu 3.571
_exptl_absorpt_correction_T_max 1
_exptl_absorpt_correction_T_min 0.62754
_exptl_absorpt_correction_type multi-scan
_exptl_absorpt_process_details
;
        CrysAlisPro 1.171.38.43b (Rigaku Oxford Diffraction, 2015)
        Empirical absorption correction using spherical harmonics,
 implemented in SCALE3 ABSPACK scaling algorithm.
;
_exptl_crystal_colour colorless
_exptl_crystal_density_diffrn 0.964
_exptl_crystal_description block
_exptl_crystal_F_000 1012
_exptl_crystal_size_max 0.1
_exptl_crystal_size_mid 0.1
_exptl_crystal_size_min 0.05
_platon_squeeze_details
;
TITL shelxt_a.res in P-1
CELL   14.2993   14.3196   17.8201    105.16    107.07     96.83
SPGR P-1
# Solvent Accessible Volume =      1149
# Electrons Found in S.A.V. =       211
# Note: Atoms in Void as Cxxx and Qxxx all others
C101 0.284 0.914 0.358 !       4.81 eA-3
C102 0.870 0.018 0.154 !       3.00 eA-3
C103 0.341 0.076 0.451 !       3.00 eA-3
C104 0.580 1.008 0.277 !       2.47 eA-3
C105 0.933 0.975 0.112 !       2.37 eA-3
C106 0.359 0.972 0.436 !       2.34 eA-3
C107 0.281 0.975 0.305 !       2.34 eA-3
C108 0.313 0.078 0.366 !       2.28 eA-3
C109 0.973 0.921 0.145 !       2.27 eA-3
C110 0.924 0.991 0.251 !       2.10 eA-3
Q111 0.575 0.380 0.223 !       1.99 eA-3
C112 0.645 0.059 0.279 !       1.97 eA-3
C113 0.984 0.918 0.221 !       1.96 eA-3
C114 0.736 0.066 0.343 !       1.89 eA-3
C115 0.719 0.053 0.388 !       1.88 eA-3
C116 0.714 0.950 0.345 !       1.86 eA-3
C117 0.982 0.919 0.490 !       1.81 eA-3
C118 0.627 0.934 0.351 !       1.76 eA-3
C119 0.030 0.986 0.451 !       1.75 eA-3
Q120 0.597 0.513 0.246 !       1.52 eA-3
C121 0.929 0.927 0.487 !       1.43 eA-3
Q122 0.517 0.420 0.222 !       1.37 eA-3
Q123 0.014 0.073 0.209 !       1.24 eA-3
C124 0.043 0.023 0.250 !       1.19 eA-3
Q125 0.651 0.474 0.232 !       1.10 eA-3
Q126 0.654 0.468 0.279 !       1.05 eA-3
Q127 0.208 0.375 0.433 !       0.90 eA-3
Q128 0.719 0.638 0.361 !       0.78 eA-3
Q129 0.773 0.202 0.000 !       0.75 eA-3
Q130 0.331 0.591 0.112 !       0.72 eA-3
Q131 0.123 0.755 0.077 !       0.71 eA-3
Q132 0.232 0.566 0.203 !       0.70 eA-3
Q133 0.769 0.641 0.011 !       0.68 eA-3
Q134 0.638 0.584 0.113 !       0.66 eA-3
Q135 0.420 0.154 0.251 !       0.66 eA-3
Q136 0.767 0.501 0.169 !       0.65 eA-3
Q137 0.811 0.773 0.167 !       0.65 eA-3
Q138 0.074 0.462 0.308 !       0.65 eA-3
Q139 0.330 0.928 0.018 !       0.65 eA-3
Q140 0.832 0.287 0.355 !       0.65 eA-3
Q141 0.853 0.362 0.376 !       0.65 eA-3
Q142 0.413 0.107 0.177 !       0.64 eA-3
Q143 0.625 0.406 0.297 !       0.64 eA-3
Q144 0.094 0.352 0.343 !       0.64 eA-3
Q145 0.249 0.676 0.276 !       0.63 eA-3
Q146 0.829 0.381 0.356 !       0.63 eA-3
Q147 0.231 0.215 0.039 !       0.63 eA-3
Q148 0.763 0.703 0.327 !       0.63 eA-3
Q149 0.230 0.640 0.195 !       0.63 eA-3
Q150 0.514 0.097 0.052 !       0.62 eA-3
Q151 0.404 0.525 0.275 !       0.61 eA-3
Q152 0.233 0.098 0.181 !       0.61 eA-3
Q153 0.643 0.140 0.111 !       0.61 eA-3
Q154 0.442 0.933 0.081 !       0.61 eA-3
Q155 0.710 0.408 0.355 !       0.60 eA-3
Q156 0.608 0.508 0.032 !       0.60 eA-3
Q157 0.706 0.574 0.310 !       0.59 eA-3
Q158 0.936 0.490 0.151 !       0.59 eA-3
Q159 0.387 0.757 0.206 !       0.59 eA-3
Q160 0.347 0.525 0.140 !       0.59 eA-3
Q161 0.949 0.698 0.187 !       0.59 eA-3
Q162 0.465 0.216 0.199 !       0.58 eA-3
Q163 0.454 0.578 0.139 !       0.58 eA-3
Q164 0.077 0.401 0.176 !       0.58 eA-3
Q165 0.605 0.669 0.302 !       0.58 eA-3
Q166 0.360 0.892 0.089 !       0.57 eA-3
Q167 0.609 0.609 0.038 !       0.57 eA-3
Q168 0.295 0.314 0.700 !       0.56 eA-3
Q169 0.781 0.293 0.386 !       0.56 eA-3
Q170 0.877 0.603 0.081 !       0.56 eA-3
Q171 0.384 0.239 0.072 !       0.56 eA-3
Q172 0.733 0.264 0.312 !       0.56 eA-3
Q173 0.639 0.179 0.491 !       0.55 eA-3
Q174 0.223 0.513 0.081 !       0.55 eA-3
Q175 0.347 0.752 0.386 !       0.54 eA-3
Q176 0.103 0.390 0.081 !       0.53 eA-3
Q177 0.012 0.704 0.058 !       0.53 eA-3
Q178 0.856 0.635 0.061 !       0.53 eA-3
Q179 0.060 0.726 0.392 !       0.53 eA-3
Q180 0.689 0.751 0.175 !       0.53 eA-3
Q181 0.686 0.650 0.285 !       0.53 eA-3
Q182 0.202 0.241 0.242 !       0.52 eA-3
Q183 0.039 0.467 0.073 !       0.52 eA-3
Q184 0.141 0.723 0.404 !       0.52 eA-3
Q185 0.536 0.228 0.377 !       0.52 eA-3
Q186 0.799 0.565 0.239 !       0.52 eA-3
Q187 0.225 0.027 0.112 !       0.51 eA-3
Q188 0.150 0.446 0.485 !       0.51 eA-3
Q189 0.578 0.202 0.123 !       0.51 eA-3
Q190 0.298 0.493 0.374 !       0.51 eA-3
Q191 0.941 0.343 0.379 !       0.51 eA-3
Q192 0.718 0.773 0.092 !       0.51 eA-3
Q193 0.770 0.636 0.170 !       0.51 eA-3
Q194 0.629 0.623 0.342 !       0.50 eA-3
Q195 0.082 0.632 0.043 !       0.50 eA-3

;
_refine_diff_density_max 1.852
_refine_diff_density_min -1.035
_refine_diff_density_rms 0.095
_refine_ls_extinction_method none
_refine_ls_goodness_of_fit_ref 0.987
_refine_ls_hydrogen_treatment constr
_refine_ls_matrix_type full
_refine_ls_number_parameters 618
_refine_ls_number_reflns 13579
_refine_ls_number_restraints 39
_refine_ls_restrained_S_all 0.997
_refine_ls_R_factor_all 0.0887
_refine_ls_R_factor_gt 0.0671
_refine_ls_shift/su_max 0.002
_refine_ls_shift/su_mean 0
_refine_ls_structure_factor_coef Fsqd
_refine_ls_weighting_details 'w=1/[\s^2^(Fo^2^)+(0.0973P)^2^] where P=(Fo^2^+2Fc^2^)/3'
_refine_ls_weighting_scheme calc
_refine_ls_wR_factor_gt 0.1656
_refine_ls_wR_factor_ref 0.1842
_reflns_Friedel_coverage 0
_reflns_number_gt 9941
_reflns_number_total 13579
_reflns_threshold_expression 'I > 2\s(I)'
_cod_data_source_file d0cy01484b2.cif
_cod_data_source_block 5
_cod_depositor_comments 'Adding full bibliography for 1559113--1559118.cif.'
_cod_original_cell_volume 3290.3(2)
_cod_database_code 1559118
_shelx_estimated_absorpt_t_min 0.717
_shelx_estimated_absorpt_t_max 0.842
_platon_squeeze_void_probe_radius 1.20

loop_
_symmetry_equiv_pos_as_xyz
'x, y, z'
'-x, -y, -z'

loop_
_atom_site_label
_atom_site_type_symbol
_atom_site_fract_x
_atom_site_fract_y
_atom_site_fract_z
_atom_site_U_iso_or_equiv
_atom_site_adp_type
_atom_site_occupancy
_atom_site_site_symmetry_order
_atom_site_calc_flag
_atom_site_refinement_flags_posn
_atom_site_refinement_flags_adp
_atom_site_refinement_flags_occupancy
_atom_site_disorder_assembly
_atom_site_disorder_group
C1 C 0.6309(3) 0.6249(3) 0.7717(3) 0.0452(9) Uani 1 1 d . . . . .
C2 C 0.6377(3) 0.5397(3) 0.7144(3) 0.0435(9) Uani 1 1 d . . . . .
C3 C 0.7060(4) 0.5434(3) 0.6717(3) 0.0469(10) Uani 1 1 d . . . . .
H3 H 0.708883 0.484305 0.633685 0.056 Uiso 1 1 calc R U . . .
C4 C 0.7691(4) 0.6313(4) 0.6839(3) 0.0547(11) Uani 1 1 d . . . . .
C5 C 0.7639(4) 0.7146(4) 0.7420(3) 0.0502(10) Uani 1 1 d . . . . .
H5 H 0.808291 0.775035 0.752344 0.06 Uiso 1 1 calc R U . . .
C6 C 0.6974(3) 0.7161(3) 0.7869(3) 0.0444(9) Uani 1 1 d . . . . .
C7 C 0.6922(4) 0.8128(3) 0.8457(3) 0.0473(9) Uani 1 1 d . . . . .
C8 C 0.5923(4) 0.8403(4) 0.8064(3) 0.0524(11) Uani 1 1 d . . . . .
H8A H 0.591021 0.851909 0.75436 0.079 Uiso 1 1 calc R U . . .
H8B H 0.585775 0.900482 0.844358 0.079 Uiso 1 1 calc R U . . .
H8C H 0.536657 0.785939 0.79561 0.079 Uiso 1 1 calc R U . . .
C9 C 0.7001(4) 0.8032(4) 0.9314(3) 0.0551(11) Uani 1 1 d . . . . .
H9A H 0.64465 0.751423 0.925645 0.083 Uiso 1 1 calc R U . . .
H9B H 0.696755 0.866366 0.967583 0.083 Uiso 1 1 calc R U . . .
H9C H 0.763849 0.785555 0.955449 0.083 Uiso 1 1 calc R U . . .
C10 C 0.7758(4) 0.8994(4) 0.8590(3) 0.0548(11) Uani 1 1 d . . . . .
H10A H 0.840864 0.881715 0.877906 0.082 Uiso 1 1 calc R U . . .
H10B H 0.772726 0.957944 0.900844 0.082 Uiso 1 1 calc R U . . .
H10C H 0.767164 0.913952 0.806957 0.082 Uiso 1 1 calc R U . . .
C11 C 0.8394(4) 0.6355(4) 0.6337(3) 0.0645(14) Uani 1 1 d D . . . .
C15 C 0.5544(3) 0.3505(3) 0.5880(3) 0.0450(9) Uani 1 1 d . . . . .
C16 C 0.4927(4) 0.3785(4) 0.5256(4) 0.0608(12) Uani 1 1 d . . . . .
H16 H 0.452469 0.424356 0.538496 0.073 Uiso 1 1 calc R U . . .
C17 C 0.4890(5) 0.3412(5) 0.4458(3) 0.0685(15) Uani 1 1 d . . . . .
H17 H 0.445712 0.360701 0.403642 0.082 Uiso 1 1 calc R U . . .
C18 C 0.5472(5) 0.2756(5) 0.4258(3) 0.0666(14) Uani 1 1 d . . . . .
H18 H 0.546352 0.25199 0.370577 0.08 Uiso 1 1 calc R U . . .
C19 C 0.6065(5) 0.2445(5) 0.4862(3) 0.0657(14) Uani 1 1 d . . . . .
H19 H 0.645627 0.198004 0.471998 0.079 Uiso 1 1 calc R U . . .
C20 C 0.6105(4) 0.2796(4) 0.5673(3) 0.0534(11) Uani 1 1 d . . . . .
H20 H 0.65038 0.256271 0.608413 0.064 Uiso 1 1 calc R U . . .
C23 C 0.0998(4) 0.3746(4) 0.7336(3) 0.0582(12) Uani 1 1 d . . . . .
C24 C 0.0774(6) 0.3947(8) 0.6590(5) 0.094(2) Uani 1 1 d . . . . .
H24 H 0.125929 0.436695 0.649029 0.112 Uiso 1 1 calc R U . . .
C25 C -0.0166(8) 0.3531(10) 0.5987(6) 0.119(4) Uani 1 1 d . . . . .
H25 H -0.032348 0.366807 0.547614 0.143 Uiso 1 1 calc R U . . .
C26 C -0.0861(7) 0.2925(9) 0.6131(7) 0.121(4) Uani 1 1 d . . . . .
H26 H -0.150098 0.264394 0.571939 0.145 Uiso 1 1 calc R U . . .
C27 C -0.0643(6) 0.2725(6) 0.6853(7) 0.103(3) Uani 1 1 d . . . . .
H27 H -0.113228 0.229744 0.694057 0.123 Uiso 1 1 calc R U . . .
C28 C 0.0281(5) 0.3130(5) 0.7471(5) 0.0784(18) Uani 1 1 d . . . . .
H28 H 0.042088 0.298873 0.798 0.094 Uiso 1 1 calc R U . . .
C29 C 0.2632(4) 0.3747(4) 0.8880(4) 0.0614(13) Uani 1 1 d . . . . .
C30 C 0.2523(5) 0.2633(5) 0.8510(5) 0.0825(19) Uani 1 1 d . . . . .
H30A H 0.270964 0.233729 0.895585 0.124 Uiso 1 1 calc R U . . .
H30B H 0.296265 0.251395 0.818001 0.124 Uiso 1 1 calc R U . . .
H30C H 0.182695 0.233439 0.815692 0.124 Uiso 1 1 calc R U . . .
C31 C 0.2045(5) 0.3958(6) 0.9477(4) 0.0737(16) Uani 1 1 d . . . . .
H31A H 0.132908 0.36897 0.91718 0.111 Uiso 1 1 calc R U . . .
H31B H 0.215706 0.467427 0.973364 0.111 Uiso 1 1 calc R U . . .
H31C H 0.227117 0.364415 0.990576 0.111 Uiso 1 1 calc R U . . .
C32 C 0.3741(5) 0.4224(5) 0.9382(4) 0.0683(14) Uani 1 1 d . . . . .
H32A H 0.381886 0.494325 0.959772 0.102 Uiso 1 1 calc R U . . .
H32B H 0.414573 0.407497 0.902477 0.102 Uiso 1 1 calc R U . . .
H32C H 0.396499 0.395903 0.984355 0.102 Uiso 1 1 calc R U . . .
C33 C 0.2258(3) 0.5601(3) 0.8582(3) 0.0473(10) Uani 1 1 d . . . . .
C34 C 0.1374(4) 0.5746(4) 0.8742(3) 0.0489(10) Uani 1 1 d . . . . .
H34 H 0.079296 0.522842 0.847918 0.059 Uiso 1 1 calc R U . . .
C35 C 0.1327(4) 0.6607(4) 0.9265(3) 0.0480(10) Uani 1 1 d . . . . .
C36 C 0.2209(4) 0.7348(3) 0.9636(3) 0.0480(10) Uani 1 1 d . . . . .
H36 H 0.219255 0.794752 1.001431 0.058 Uiso 1 1 calc R U . . .
C37 C 0.3100(4) 0.7264(3) 0.9490(3) 0.0477(10) Uani 1 1 d . . . . .
C38 C 0.3145(4) 0.6363(4) 0.8931(3) 0.0470(10) Uani 1 1 d . . . . .
C39 C 0.0401(4) 0.6797(4) 0.9505(3) 0.0551(11) Uani 1 1 d . . . . .
C40 C -0.0505(4) 0.5946(5) 0.9009(4) 0.0643(14) Uani 1 1 d . . . . .
H40A H -0.108513 0.610621 0.916201 0.096 Uiso 1 1 calc R U . . .
H40B H -0.035897 0.533913 0.913021 0.096 Uiso 1 1 calc R U . . .
H40C H -0.065143 0.58476 0.841777 0.096 Uiso 1 1 calc R U . . .
C41 C 0.0648(4) 0.6908(6) 1.0428(4) 0.0710(17) Uani 1 1 d . . . . .
H41A H 0.124397 0.743594 1.075238 0.107 Uiso 1 1 calc R U . . .
H41B H 0.077721 0.628325 1.052155 0.107 Uiso 1 1 calc R U . . .
H41C H 0.00814 0.707489 1.059932 0.107 Uiso 1 1 calc R U . . .
C42 C 0.0124(5) 0.7744(6) 0.9362(4) 0.0726(16) Uani 1 1 d . . . . .
H42A H -0.000736 0.76946 0.878012 0.109 Uiso 1 1 calc R U . . .
H42B H 0.067703 0.830755 0.971093 0.109 Uiso 1 1 calc R U . . .
H42C H -0.047808 0.784144 0.950369 0.109 Uiso 1 1 calc R U . . .
C43 C 0.4013(4) 0.8121(3) 0.9906(3) 0.0508(10) Uani 1 1 d . . . . .
C44 C 0.3830(5) 0.8994(4) 1.0515(4) 0.0647(14) Uani 1 1 d . . . . .
H44A H 0.36122 0.876316 1.09203 0.097 Uiso 1 1 calc R U . . .
H44B H 0.330999 0.927943 1.021395 0.097 Uiso 1 1 calc R U . . .
H44C H 0.445128 0.949931 1.080139 0.097 Uiso 1 1 calc R U . . .
C45 C 0.4913(4) 0.7792(4) 1.0389(4) 0.0618(13) Uani 1 1 d . . . . .
H45A H 0.550134 0.83367 1.061471 0.093 Uiso 1 1 calc R U . . .
H45B H 0.504284 0.722147 1.002021 0.093 Uiso 1 1 calc R U . . .
H45C H 0.477196 0.760503 1.084239 0.093 Uiso 1 1 calc R U . . .
C46 C 0.4246(5) 0.8509(4) 0.9245(4) 0.0695(16) Uani 1 1 d . . . . .
H46A H 0.487467 0.900642 0.949775 0.104 Uiso 1 1 calc R U . . .
H46B H 0.370232 0.880914 0.899948 0.104 Uiso 1 1 calc R U . . .
H46C H 0.431203 0.795907 0.881504 0.104 Uiso 1 1 calc R U . . .
C49 C 0.6324(5) 0.3613(4) 0.7686(3) 0.0576(12) Uani 1 1 d . . . . .
C50 C 0.5819(6) 0.2521(4) 0.7451(4) 0.0798(19) Uani 1 1 d . . . . .
H50A H 0.584309 0.215908 0.69102 0.12 Uiso 1 1 calc R U . . .
H50B H 0.511946 0.247174 0.742396 0.12 Uiso 1 1 calc R U . . .
H50C H 0.617054 0.223554 0.78672 0.12 Uiso 1 1 calc R U . . .
C51 C 0.7419(5) 0.3733(5) 0.7760(4) 0.0717(16) Uani 1 1 d . . . . .
H51A H 0.772795 0.443837 0.793924 0.108 Uiso 1 1 calc R U . . .
H51B H 0.747328 0.340582 0.722261 0.108 Uiso 1 1 calc R U . . .
H51C H 0.776461 0.343084 0.816711 0.108 Uiso 1 1 calc R U . . .
C52 C 0.6217(7) 0.4167(6) 0.8507(4) 0.087(2) Uani 1 1 d . . . . .
H52A H 0.65739 0.390677 0.89411 0.131 Uiso 1 1 calc R U . . .
H52B H 0.550632 0.407266 0.845143 0.131 Uiso 1 1 calc R U . . .
H52C H 0.650057 0.487395 0.865515 0.131 Uiso 1 1 calc R U . . .
N1 N 0.4536(4) 0.4289(3) 0.6928(3) 0.0653(13) Uani 1 1 d D . . . .
N2 N 0.3004(3) 0.4324(3) 0.7525(3) 0.0614(12) Uani 1 1 d D . . . .
O1 O 0.5670(2) 0.6235(2) 0.8122(2) 0.0466(7) Uani 1 1 d . . . . .
O2 O 0.3974(3) 0.6259(3) 0.8785(2) 0.0507(7) Uani 1 1 d . . . . .
O3 O 0.3498(5) 0.6332(4) 0.6876(3) 0.0914(15) Uani 1 1 d D . . . .
P1 P 0.56322(9) 0.41874(8) 0.69245(7) 0.0444(2) Uani 1 1 d . . . . .
P2 P 0.22703(9) 0.43488(9) 0.80573(8) 0.0496(3) Uani 1 1 d . . . . .
In01 In 0.41331(2) 0.55590(2) 0.76401(2) 0.04508(11) Uani 1 1 d . . . . .
C12A C 0.8228(8) 0.7205(7) 0.5942(6) 0.085(3) Uani 0.698(13) 1 d D . P A 1
H12A H 0.845308 0.784544 0.637872 0.127 Uiso 0.698(13) 1 calc R U P A 1
H12B H 0.751514 0.711084 0.563199 0.127 Uiso 0.698(13) 1 calc R U P A 1
H12C H 0.861253 0.719074 0.55664 0.127 Uiso 0.698(13) 1 calc R U P A 1
C13A C 0.8075(9) 0.5422(7) 0.5536(6) 0.090(4) Uani 0.698(13) 1 d D . P A 1
H13A H 0.851935 0.549522 0.521825 0.134 Uiso 0.698(13) 1 calc R U P A 1
H13B H 0.738341 0.53722 0.519572 0.134 Uiso 0.698(13) 1 calc R U P A 1
H13C H 0.812623 0.482137 0.569768 0.134 Uiso 0.698(13) 1 calc R U P A 1
C14A C 0.9427(7) 0.6461(13) 0.6826(7) 0.121(8) Uani 0.698(13) 1 d D . P A 1
H14A H 0.963903 0.707833 0.728878 0.181 Uiso 0.698(13) 1 calc R U P A 1
H14B H 0.984706 0.647864 0.648152 0.181 Uiso 0.698(13) 1 calc R U P A 1
H14C H 0.949541 0.589951 0.704078 0.181 Uiso 0.698(13) 1 calc R U P A 1
C12B C 0.7828(12) 0.6244(16) 0.5473(8) 0.075(7) Uani 0.302(13) 1 d D . P A 2
H12D H 0.721961 0.572731 0.527782 0.112 Uiso 0.302(13) 1 calc R U P A 2
H12E H 0.824208 0.605945 0.512946 0.112 Uiso 0.302(13) 1 calc R U P A 2
H12F H 0.764459 0.687281 0.543514 0.112 Uiso 0.302(13) 1 calc R U P A 2
C13B C 0.8996(14) 0.5533(12) 0.6400(14) 0.082(9) Uani 0.302(13) 1 d D . P A 2
H13D H 0.853831 0.488336 0.614019 0.123 Uiso 0.302(13) 1 calc R U P A 2
H13E H 0.934756 0.561508 0.698293 0.123 Uiso 0.302(13) 1 calc R U P A 2
H13F H 0.948515 0.55792 0.61171 0.123 Uiso 0.302(13) 1 calc R U P A 2
C14B C 0.9177(13) 0.7354(10) 0.6720(11) 0.082(9) Uani 0.302(13) 1 d D . P A 2
H14D H 0.96385 0.735622 0.64085 0.122 Uiso 0.302(13) 1 calc R U P A 2
H14E H 0.955402 0.743231 0.729745 0.122 Uiso 0.302(13) 1 calc R U P A 2
H14F H 0.883072 0.790202 0.669647 0.122 Uiso 0.302(13) 1 calc R U P A 2
C47A C 0.2574(14) 0.614(2) 0.6305(13) 0.111(5) Uani 0.367(11) 1 d D . P B 3
H47A H 0.228777 0.541783 0.608208 0.133 Uiso 0.367(11) 1 calc R U P B 3
H47B H 0.25996 0.638967 0.584235 0.133 Uiso 0.367(11) 1 calc R U P B 3
C48A C 0.198(2) 0.665(3) 0.6746(17) 0.139(8) Uani 0.367(11) 1 d D . P B 3
H48A H 0.239173 0.729082 0.713298 0.208 Uiso 0.367(11) 1 calc R U P B 3
H48B H 0.175358 0.62501 0.705181 0.208 Uiso 0.367(11) 1 calc R U P B 3
H48C H 0.140033 0.676387 0.634962 0.208 Uiso 0.367(11) 1 calc R U P B 3
C47B C 0.2636(11) 0.6750(16) 0.6919(9) 0.111(5) Uani 0.633(11) 1 d D . P B 4
H47C H 0.230326 0.641794 0.722357 0.133 Uiso 0.633(11) 1 calc R U P B 4
H47D H 0.28796 0.745702 0.725266 0.133 Uiso 0.633(11) 1 calc R U P B 4
C48B C 0.1891(11) 0.6691(19) 0.6154(10) 0.139(8) Uani 0.633(11) 1 d D . P B 4
H48D H 0.221952 0.680244 0.576441 0.208 Uiso 0.633(11) 1 calc R U P B 4
H48E H 0.149849 0.719711 0.625642 0.208 Uiso 0.633(11) 1 calc R U P B 4
H48F H 0.14465 0.603396 0.592034 0.208 Uiso 0.633(11) 1 calc R U P B 4
C21A C 0.3600(7) 0.3501(8) 0.6459(5) 0.047(2) Uani 0.592(19) 1 d D . P C 5
H21A H 0.376016 0.28863 0.616459 0.056 Uiso 0.592(19) 1 calc R U P C 5
H21B H 0.312487 0.372454 0.604914 0.056 Uiso 0.592(19) 1 calc R U P C 5
C22A C 0.3154(8) 0.3323(6) 0.7091(6) 0.047(3) Uani 0.592(19) 1 d D . P C 5
H22A H 0.361341 0.307026 0.748739 0.057 Uiso 0.592(19) 1 calc R U P C 5
H22B H 0.250696 0.283822 0.681952 0.057 Uiso 0.592(19) 1 calc R U P C 5
C21B C 0.3861(10) 0.3310(8) 0.6823(15) 0.062(5) Uani 0.408(19) 1 d D . P C 6
H21C H 0.385398 0.278413 0.633236 0.074 Uiso 0.408(19) 1 calc R U P C 6
H21D H 0.410039 0.309355 0.731659 0.074 Uiso 0.408(19) 1 calc R U P C 6
C22B C 0.2830(10) 0.3526(12) 0.6713(11) 0.067(5) Uani 0.408(19) 1 d D . P C 6
H22C H 0.233861 0.293171 0.663866 0.081 Uiso 0.408(19) 1 calc R U P C 6
H22D H 0.259516 0.377407 0.623603 0.081 Uiso 0.408(19) 1 calc R U P C 6

loop_
_atom_site_aniso_label
_atom_site_aniso_U_11
_atom_site_aniso_U_22
_atom_site_aniso_U_33
_atom_site_aniso_U_23
_atom_site_aniso_U_13
_atom_site_aniso_U_12
C1 0.046(2) 0.046(2) 0.055(2) 0.0160(19) 0.0313(19) 0.0143(18)
C2 0.047(2) 0.035(2) 0.055(2) 0.0141(18) 0.0260(19) 0.0092(16)
C3 0.057(3) 0.043(2) 0.055(2) 0.0148(19) 0.036(2) 0.0199(19)
C4 0.062(3) 0.055(3) 0.070(3) 0.024(2) 0.047(2) 0.021(2)
C5 0.052(2) 0.043(2) 0.070(3) 0.020(2) 0.037(2) 0.0118(18)
C6 0.049(2) 0.042(2) 0.053(2) 0.0157(19) 0.0307(19) 0.0122(18)
C7 0.050(2) 0.037(2) 0.058(2) 0.0102(19) 0.029(2) 0.0042(17)
C8 0.059(3) 0.040(2) 0.067(3) 0.012(2) 0.036(2) 0.0155(19)
C9 0.060(3) 0.049(3) 0.058(3) 0.010(2) 0.030(2) 0.005(2)
C10 0.056(3) 0.042(2) 0.070(3) 0.011(2) 0.035(2) 0.0057(19)
C11 0.076(4) 0.061(3) 0.079(3) 0.022(3) 0.059(3) 0.015(3)
C15 0.048(2) 0.043(2) 0.049(2) 0.0087(18) 0.0270(18) 0.0133(18)
C16 0.063(3) 0.060(3) 0.068(3) 0.021(3) 0.030(3) 0.025(2)
C17 0.085(4) 0.073(4) 0.051(3) 0.023(3) 0.020(3) 0.027(3)
C18 0.092(4) 0.069(4) 0.045(2) 0.013(2) 0.035(3) 0.020(3)
C19 0.093(4) 0.061(3) 0.058(3) 0.016(2) 0.042(3) 0.035(3)
C20 0.069(3) 0.050(3) 0.050(2) 0.014(2) 0.031(2) 0.024(2)
C23 0.052(3) 0.050(3) 0.068(3) -0.001(2) 0.030(2) 0.011(2)
C24 0.068(4) 0.113(7) 0.085(5) 0.013(4) 0.028(4) 0.002(4)
C25 0.095(6) 0.170(11) 0.076(5) 0.019(6) 0.016(4) 0.037(7)
C26 0.061(5) 0.121(8) 0.121(7) -0.029(6) 0.008(5) 0.013(5)
C27 0.064(4) 0.070(5) 0.153(9) -0.005(5) 0.046(5) 0.003(3)
C28 0.057(3) 0.068(4) 0.102(5) 0.006(3) 0.039(3) 0.003(3)
C29 0.053(3) 0.051(3) 0.084(3) 0.016(3) 0.036(3) 0.005(2)
C30 0.074(4) 0.057(4) 0.118(6) 0.024(4) 0.036(4) 0.014(3)
C31 0.076(4) 0.083(4) 0.084(4) 0.038(3) 0.048(3) 0.015(3)
C32 0.064(3) 0.054(3) 0.091(4) 0.020(3) 0.034(3) 0.013(2)
C33 0.047(2) 0.043(2) 0.059(2) 0.010(2) 0.034(2) 0.0098(18)
C34 0.051(2) 0.042(2) 0.058(2) 0.011(2) 0.028(2) 0.0095(18)
C35 0.051(2) 0.050(2) 0.054(2) 0.014(2) 0.033(2) 0.0140(19)
C36 0.060(3) 0.038(2) 0.057(2) 0.0105(19) 0.037(2) 0.0135(19)
C37 0.058(3) 0.038(2) 0.061(2) 0.0152(19) 0.039(2) 0.0137(18)
C38 0.048(2) 0.045(2) 0.056(2) 0.0097(19) 0.034(2) 0.0098(18)
C39 0.049(3) 0.071(3) 0.054(2) 0.016(2) 0.030(2) 0.020(2)
C40 0.052(3) 0.076(4) 0.069(3) 0.009(3) 0.038(2) 0.013(2)
C41 0.055(3) 0.108(5) 0.061(3) 0.026(3) 0.038(3) 0.014(3)
C42 0.071(4) 0.086(4) 0.073(3) 0.019(3) 0.038(3) 0.040(3)
C43 0.064(3) 0.038(2) 0.062(3) 0.010(2) 0.043(2) 0.0107(19)
C44 0.073(3) 0.043(3) 0.078(3) 0.000(2) 0.046(3) 0.003(2)
C45 0.067(3) 0.047(3) 0.069(3) 0.003(2) 0.034(3) 0.006(2)
C46 0.094(4) 0.045(3) 0.085(4) 0.015(3) 0.063(3) 0.002(3)
C49 0.084(4) 0.044(3) 0.054(2) 0.015(2) 0.037(3) 0.015(2)
C50 0.130(6) 0.044(3) 0.086(4) 0.023(3) 0.064(4) 0.016(3)
C51 0.084(4) 0.067(4) 0.061(3) 0.024(3) 0.015(3) 0.025(3)
C52 0.146(7) 0.076(4) 0.069(3) 0.029(3) 0.067(4) 0.041(4)
N1 0.062(3) 0.043(2) 0.083(3) -0.013(2) 0.045(2) 0.0022(19)
N2 0.066(3) 0.037(2) 0.082(3) -0.0036(19) 0.053(2) -0.0058(18)
O1 0.0422(15) 0.0421(16) 0.0540(16) 0.0017(13) 0.0295(13) -0.0005(12)
O2 0.0532(18) 0.0454(17) 0.0591(17) 0.0051(14) 0.0374(15) 0.0098(13)
O3 0.116(4) 0.096(4) 0.097(3) 0.060(3) 0.051(3) 0.047(3)
P1 0.0506(6) 0.0387(5) 0.0514(6) 0.0081(4) 0.0329(5) 0.0101(4)
P2 0.0487(6) 0.0395(6) 0.0665(7) 0.0070(5) 0.0379(5) 0.0063(4)
In01 0.04773(17) 0.04073(16) 0.05560(17) 0.01087(12) 0.03370(13) 0.00996(11)
C12A 0.103(8) 0.086(7) 0.084(6) 0.033(6) 0.059(6) 0.008(6)
C13A 0.117(9) 0.079(7) 0.099(7) 0.017(6) 0.084(7) 0.017(6)
C14A 0.060(6) 0.24(2) 0.096(8) 0.064(11) 0.054(6) 0.044(9)
C12B 0.062(11) 0.11(2) 0.077(12) 0.035(13) 0.047(10) 0.022(11)
C13B 0.106(18) 0.062(12) 0.15(2) 0.059(15) 0.115(19) 0.052(12)
C14B 0.089(15) 0.059(11) 0.115(18) 0.001(11) 0.092(15) -0.005(10)
C47A 0.089(7) 0.179(16) 0.100(8) 0.073(10) 0.039(7) 0.073(9)
C48A 0.083(8) 0.27(2) 0.126(10) 0.127(14) 0.056(8) 0.074(11)
C47B 0.089(7) 0.179(16) 0.100(8) 0.073(10) 0.039(7) 0.073(9)
C48B 0.083(8) 0.27(2) 0.126(10) 0.127(14) 0.056(8) 0.074(11)
C21A 0.041(5) 0.057(5) 0.050(5) 0.016(4) 0.025(4) 0.016(4)
C22A 0.054(6) 0.030(4) 0.059(5) 0.002(3) 0.034(5) 0.002(3)
C21B 0.055(8) 0.034(6) 0.093(14) 0.004(7) 0.034(8) 0.014(5)
C22B 0.057(9) 0.043(8) 0.094(13) -0.004(8) 0.037(9) 0.006(6)

loop_
_atom_type_symbol
_atom_type_description
_atom_type_scat_dispersion_real
_atom_type_scat_dispersion_imag
_atom_type_scat_source
C C 0.0181 0.0091 'International Tables Vol C Tables 4.2.6.8 and 6.1.1.4'
H H 0 0 'International Tables Vol C Tables 4.2.6.8 and 6.1.1.4'
N N 0.0311 0.018 'International Tables Vol C Tables 4.2.6.8 and 6.1.1.4'
O O 0.0492 0.0322 'International Tables Vol C Tables 4.2.6.8 and 6.1.1.4'
P P 0.2955 0.4335 'International Tables Vol C Tables 4.2.6.8 and 6.1.1.4'
In In 0.0822 5.0449 'International Tables Vol C Tables 4.2.6.8 and 6.1.1.4'

loop_
_geom_angle_atom_site_label_1
_geom_angle_atom_site_label_2
_geom_angle_atom_site_label_3
_geom_angle
_geom_angle_site_symmetry_1
_geom_angle_site_symmetry_3
_geom_angle_publ_flag
O1 C1 C2 122.8(4) . . ?
O1 C1 C6 119.4(4) . . ?
C2 C1 C6 117.9(4) . . ?
C1 C2 C3 121.5(4) . . ?
C1 C2 P1 122.9(3) . . ?
C3 C2 P1 115.5(3) . . ?
C4 C3 C2 121.5(4) . . ?
C4 C3 H3 119.2 . . ?
C2 C3 H3 119.2 . . ?
C3 C4 C5 116.8(4) . . ?
C3 C4 C11 121.0(5) . . ?
C5 C4 C11 122.2(5) . . ?
C4 C5 C6 124.6(4) . . ?
C4 C5 H5 117.7 . . ?
C6 C5 H5 117.7 . . ?
C5 C6 C1 117.7(4) . . ?
C5 C6 C7 121.0(4) . . ?
C1 C6 C7 121.2(4) . . ?
C6 C7 C10 112.7(4) . . ?
C6 C7 C8 108.0(4) . . ?
C10 C7 C8 106.8(4) . . ?
C6 C7 C9 111.6(4) . . ?
C10 C7 C9 107.2(4) . . ?
C8 C7 C9 110.5(4) . . ?
C7 C8 H8A 109.5 . . ?
C7 C8 H8B 109.5 . . ?
H8A C8 H8B 109.5 . . ?
C7 C8 H8C 109.5 . . ?
H8A C8 H8C 109.5 . . ?
H8B C8 H8C 109.5 . . ?
C7 C9 H9A 109.5 . . ?
C7 C9 H9B 109.5 . . ?
H9A C9 H9B 109.5 . . ?
C7 C9 H9C 109.5 . . ?
H9A C9 H9C 109.5 . . ?
H9B C9 H9C 109.5 . . ?
C7 C10 H10A 109.5 . . ?
C7 C10 H10B 109.5 . . ?
H10A C10 H10B 109.5 . . ?
C7 C10 H10C 109.5 . . ?
H10A C10 H10C 109.5 . . ?
H10B C10 H10C 109.5 . . ?
C14A C11 C4 112.2(6) . . ?
C12B C11 C4 111.0(8) . . ?
C12B C11 C13B 111.5(9) . . ?
C4 C11 C13B 108.3(7) . . ?
C12B C11 C14B 109.2(9) . . ?
C4 C11 C14B 110.5(7) . . ?
C13B C11 C14B 106.3(9) . . ?
C14A C11 C12A 112.7(7) . . ?
C4 C11 C12A 108.5(5) . . ?
C14A C11 C13A 110.0(7) . . ?
C4 C11 C13A 112.1(5) . . ?
C12A C11 C13A 100.9(6) . . ?
C16 C15 C20 118.8(4) . . ?
C16 C15 P1 115.4(4) . . ?
C20 C15 P1 125.5(4) . . ?
C17 C16 C15 120.8(5) . . ?
C17 C16 H16 119.6 . . ?
C15 C16 H16 119.6 . . ?
C16 C17 C18 120.6(5) . . ?
C16 C17 H17 119.7 . . ?
C18 C17 H17 119.7 . . ?
C19 C18 C17 119.6(5) . . ?
C19 C18 H18 120.2 . . ?
C17 C18 H18 120.2 . . ?
C18 C19 C20 121.1(5) . . ?
C18 C19 H19 119.5 . . ?
C20 C19 H19 119.5 . . ?
C19 C20 C15 118.9(5) . . ?
C19 C20 H20 120.5 . . ?
C15 C20 H20 120.5 . . ?
C24 C23 C28 119.4(6) . . ?
C24 C23 P2 114.0(5) . . ?
C28 C23 P2 126.6(5) . . ?
C23 C24 C25 119.7(9) . . ?
C23 C24 H24 120.2 . . ?
C25 C24 H24 120.2 . . ?
C26 C25 C24 120.0(10) . . ?
C26 C25 H25 120 . . ?
C24 C25 H25 120 . . ?
C27 C26 C25 120.4(8) . . ?
C27 C26 H26 119.8 . . ?
C25 C26 H26 119.8 . . ?
C26 C27 C28 121.4(9) . . ?
C26 C27 H27 119.3 . . ?
C28 C27 H27 119.3 . . ?
C27 C28 C23 119.0(8) . . ?
C27 C28 H28 120.5 . . ?
C23 C28 H28 120.5 . . ?
C30 C29 C31 110.7(5) . . ?
C30 C29 C32 109.3(5) . . ?
C31 C29 C32 107.3(5) . . ?
C30 C29 P2 111.4(5) . . ?
C31 C29 P2 112.3(4) . . ?
C32 C29 P2 105.8(4) . . ?
C29 C30 H30A 109.5 . . ?
C29 C30 H30B 109.5 . . ?
H30A C30 H30B 109.5 . . ?
C29 C30 H30C 109.5 . . ?
H30A C30 H30C 109.5 . . ?
H30B C30 H30C 109.5 . . ?
C29 C31 H31A 109.5 . . ?
C29 C31 H31B 109.5 . . ?
H31A C31 H31B 109.5 . . ?
C29 C31 H31C 109.5 . . ?
H31A C31 H31C 109.5 . . ?
H31B C31 H31C 109.5 . . ?
C29 C32 H32A 109.5 . . ?
C29 C32 H32B 109.5 . . ?
H32A C32 H32B 109.5 . . ?
C29 C32 H32C 109.5 . . ?
H32A C32 H32C 109.5 . . ?
H32B C32 H32C 109.5 . . ?
C34 C33 C38 121.9(4) . . ?
C34 C33 P2 115.7(4) . . ?
C38 C33 P2 121.5(3) . . ?
C35 C34 C33 121.7(5) . . ?
C35 C34 H34 119.1 . . ?
C33 C34 H34 119.1 . . ?
C34 C35 C36 116.7(4) . . ?
C34 C35 C39 124.6(5) . . ?
C36 C35 C39 118.6(4) . . ?
C37 C36 C35 124.6(4) . . ?
C37 C36 H36 117.7 . . ?
C35 C36 H36 117.7 . . ?
C36 C37 C38 118.7(4) . . ?
C36 C37 C43 120.8(4) . . ?
C38 C37 C43 120.5(4) . . ?
O2 C38 C33 123.5(4) . . ?
O2 C38 C37 120.1(4) . . ?
C33 C38 C37 116.3(4) . . ?
C42 C39 C40 108.3(5) . . ?
C42 C39 C35 110.8(5) . . ?
C40 C39 C35 111.8(4) . . ?
C42 C39 C41 108.7(5) . . ?
C40 C39 C41 108.6(5) . . ?
C35 C39 C41 108.6(4) . . ?
C39 C40 H40A 109.5 . . ?
C39 C40 H40B 109.5 . . ?
H40A C40 H40B 109.5 . . ?
C39 C40 H40C 109.5 . . ?
H40A C40 H40C 109.5 . . ?
H40B C40 H40C 109.5 . . ?
C39 C41 H41A 109.5 . . ?
C39 C41 H41B 109.5 . . ?
H41A C41 H41B 109.5 . . ?
C39 C41 H41C 109.5 . . ?
H41A C41 H41C 109.5 . . ?
H41B C41 H41C 109.5 . . ?
C39 C42 H42A 109.5 . . ?
C39 C42 H42B 109.5 . . ?
H42A C42 H42B 109.5 . . ?
C39 C42 H42C 109.5 . . ?
H42A C42 H42C 109.5 . . ?
H42B C42 H42C 109.5 . . ?
C45 C43 C46 110.7(5) . . ?
C45 C43 C37 110.8(4) . . ?
C46 C43 C37 109.0(5) . . ?
C45 C43 C44 107.1(5) . . ?
C46 C43 C44 106.7(4) . . ?
C37 C43 C44 112.4(4) . . ?
C43 C44 H44A 109.5 . . ?
C43 C44 H44B 109.5 . . ?
H44A C44 H44B 109.5 . . ?
C43 C44 H44C 109.5 . . ?
H44A C44 H44C 109.5 . . ?
H44B C44 H44C 109.5 . . ?
C43 C45 H45A 109.5 . . ?
C43 C45 H45B 109.5 . . ?
H45A C45 H45B 109.5 . . ?
C43 C45 H45C 109.5 . . ?
H45A C45 H45C 109.5 . . ?
H45B C45 H45C 109.5 . . ?
C43 C46 H46A 109.5 . . ?
C43 C46 H46B 109.5 . . ?
H46A C46 H46B 109.5 . . ?
C43 C46 H46C 109.5 . . ?
H46A C46 H46C 109.5 . . ?
H46B C46 H46C 109.5 . . ?
C51 C49 C52 110.5(6) . . ?
C51 C49 C50 111.5(5) . . ?
C52 C49 C50 108.0(5) . . ?
C51 C49 P1 111.3(4) . . ?
C52 C49 P1 105.1(4) . . ?
C50 C49 P1 110.2(5) . . ?
C49 C50 H50A 109.5 . . ?
C49 C50 H50B 109.5 . . ?
H50A C50 H50B 109.5 . . ?
C49 C50 H50C 109.5 . . ?
H50A C50 H50C 109.5 . . ?
H50B C50 H50C 109.5 . . ?
C49 C51 H51A 109.5 . . ?
C49 C51 H51B 109.5 . . ?
H51A C51 H51B 109.5 . . ?
C49 C51 H51C 109.5 . . ?
H51A C51 H51C 109.5 . . ?
H51B C51 H51C 109.5 . . ?
C49 C52 H52A 109.5 . . ?
C49 C52 H52B 109.5 . . ?
H52A C52 H52B 109.5 . . ?
C49 C52 H52C 109.5 . . ?
H52A C52 H52C 109.5 . . ?
H52B C52 H52C 109.5 . . ?
C21A N1 P1 125.6(5) . . ?
C21B N1 P1 113.8(6) . . ?
C21A N1 In01 107.9(5) . . ?
C21B N1 In01 111.7(6) . . ?
P1 N1 In01 126.5(2) . . ?
C22A N2 P2 117.6(4) . . ?
C22B N2 P2 124.2(7) . . ?
C22A N2 In01 113.9(4) . . ?
C22B N2 In01 107.9(8) . . ?
P2 N2 In01 126.0(2) . . ?
C1 O1 In01 127.8(3) . . ?
C38 O2 In01 127.4(3) . . ?
C47A O3 In01 130.9(14) . . ?
C47B O3 In01 123.2(7) . . ?
N1 P1 C2 109.3(2) . . ?
N1 P1 C15 108.5(2) . . ?
C2 P1 C15 105.3(2) . . ?
N1 P1 C49 115.1(3) . . ?
C2 P1 C49 107.4(2) . . ?
C15 P1 C49 110.8(2) . . ?
N2 P2 C33 111.0(2) . . ?
N2 P2 C23 107.7(3) . . ?
C33 P2 C23 108.1(2) . . ?
N2 P2 C29 113.9(3) . . ?
C33 P2 C29 105.7(3) . . ?
C23 P2 C29 110.4(3) . . ?
O3 In01 O1 104.4(2) . . ?
O3 In01 O2 104.74(19) . . ?
O1 In01 O2 90.15(12) . . ?
O3 In01 N2 109.2(2) . . ?
O1 In01 N2 146.00(18) . . ?
O2 In01 N2 86.63(15) . . ?
O3 In01 N1 109.3(2) . . ?
O1 In01 N1 87.16(15) . . ?
O2 In01 N1 145.49(19) . . ?
N2 In01 N1 76.92(17) . . ?
C11 C12A H12A 109.5 . . ?
C11 C12A H12B 109.5 . . ?
H12A C12A H12B 109.5 . . ?
C11 C12A H12C 109.5 . . ?
H12A C12A H12C 109.5 . . ?
H12B C12A H12C 109.5 . . ?
C11 C13A H13A 109.5 . . ?
C11 C13A H13B 109.5 . . ?
H13A C13A H13B 109.5 . . ?
C11 C13A H13C 109.5 . . ?
H13A C13A H13C 109.5 . . ?
H13B C13A H13C 109.5 . . ?
C11 C14A H14A 109.5 . . ?
C11 C14A H14B 109.5 . . ?
H14A C14A H14B 109.5 . . ?
C11 C14A H14C 109.5 . . ?
H14A C14A H14C 109.5 . . ?
H14B C14A H14C 109.5 . . ?
C11 C12B H12D 109.5 . . ?
C11 C12B H12E 109.5 . . ?
H12D C12B H12E 109.5 . . ?
C11 C12B H12F 109.5 . . ?
H12D C12B H12F 109.5 . . ?
H12E C12B H12F 109.5 . . ?
C11 C13B H13D 109.5 . . ?
C11 C13B H13E 109.5 . . ?
H13D C13B H13E 109.5 . . ?
C11 C13B H13F 109.5 . . ?
H13D C13B H13F 109.5 . . ?
H13E C13B H13F 109.5 . . ?
C11 C14B H14D 109.5 . . ?
C11 C14B H14E 109.5 . . ?
H14D C14B H14E 109.5 . . ?
C11 C14B H14F 109.5 . . ?
H14D C14B H14F 109.5 . . ?
H14E C14B H14F 109.5 . . ?
O3 C47A C48A 104.9(18) . . ?
O3 C47A H47A 110.8 . . ?
C48A C47A H47A 110.8 . . ?
O3 C47A H47B 110.8 . . ?
C48A C47A H47B 110.8 . . ?
H47A C47A H47B 108.8 . . ?
C47A C48A H48A 109.5 . . ?
C47A C48A H48B 109.5 . . ?
H48A C48A H48B 109.5 . . ?
C47A C48A H48C 109.5 . . ?
H48A C48A H48C 109.5 . . ?
H48B C48A H48C 109.5 . . ?
C48B C47B O3 117.8(13) . . ?
C48B C47B H47C 107.9 . . ?
O3 C47B H47C 107.9 . . ?
C48B C47B H47D 107.9 . . ?
O3 C47B H47D 107.9 . . ?
H47C C47B H47D 107.2 . . ?
C47B C48B H48D 109.5 . . ?
C47B C48B H48E 109.5 . . ?
H48D C48B H48E 109.5 . . ?
C47B C48B H48F 109.5 . . ?
H48D C48B H48F 109.5 . . ?
H48E C48B H48F 109.5 . . ?
N1 C21A C22A 106.4(7) . . ?
N1 C21A H21A 110.5 . . ?
C22A C21A H21A 110.5 . . ?
N1 C21A H21B 110.5 . . ?
C22A C21A H21B 110.5 . . ?
H21A C21A H21B 108.6 . . ?
C21A C22A N2 105.0(7) . . ?
C21A C22A H22A 110.8 . . ?
N2 C22A H22A 110.8 . . ?
C21A C22A H22B 110.8 . . ?
N2 C22A H22B 110.8 . . ?
H22A C22A H22B 108.8 . . ?
C22B C21B N1 105.6(12) . . ?
C22B C21B H21C 110.6 . . ?
N1 C21B H21C 110.6 . . ?
C22B C21B H21D 110.6 . . ?
N1 C21B H21D 110.6 . . ?
H21C C21B H21D 108.8 . . ?
C21B C22B N2 102.0(12) . . ?
C21B C22B H22C 111.4 . . ?
N2 C22B H22C 111.4 . . ?
C21B C22B H22D 111.4 . . ?
N2 C22B H22D 111.4 . . ?
H22C C22B H22D 109.2 . . ?

loop_
_geom_bond_atom_site_label_1
_geom_bond_atom_site_label_2
_geom_bond_distance
_geom_bond_site_symmetry_2
_geom_bond_publ_flag
C1 O1 1.322(5) . ?
C1 C2 1.406(7) . ?
C1 C6 1.433(6) . ?
C2 C3 1.406(6) . ?
C2 P1 1.803(4) . ?
C3 C4 1.384(7) . ?
C3 H3 0.95 . ?
C4 C5 1.387(7) . ?
C4 C11 1.535(6) . ?
C5 C6 1.408(6) . ?
C5 H5 0.95 . ?
C6 C7 1.527(7) . ?
C7 C10 1.533(6) . ?
C7 C8 1.541(7) . ?
C7 C9 1.542(7) . ?
C8 H8A 0.98 . ?
C8 H8B 0.98 . ?
C8 H8C 0.98 . ?
C9 H9A 0.98 . ?
C9 H9B 0.98 . ?
C9 H9C 0.98 . ?
C10 H10A 0.98 . ?
C10 H10B 0.98 . ?
C10 H10C 0.98 . ?
C11 C14A 1.444(10) . ?
C11 C12B 1.471(12) . ?
C11 C13B 1.547(11) . ?
C11 C14B 1.558(12) . ?
C11 C12A 1.567(9) . ?
C11 C13A 1.583(10) . ?
C15 C16 1.385(8) . ?
C15 C20 1.408(7) . ?
C15 P1 1.822(4) . ?
C16 C17 1.365(8) . ?
C16 H16 0.95 . ?
C17 C18 1.373(9) . ?
C17 H17 0.95 . ?
C18 C19 1.371(9) . ?
C18 H18 0.95 . ?
C19 C20 1.382(7) . ?
C19 H19 0.95 . ?
C20 H20 0.95 . ?
C23 C24 1.388(11) . ?
C23 C28 1.388(9) . ?
C23 P2 1.839(6) . ?
C24 C25 1.394(12) . ?
C24 H24 0.95 . ?
C25 C26 1.365(17) . ?
C25 H25 0.95 . ?
C26 C27 1.346(15) . ?
C26 H26 0.95 . ?
C27 C28 1.387(12) . ?
C27 H27 0.95 . ?
C28 H28 0.95 . ?
C29 C30 1.527(9) . ?
C29 C31 1.530(8) . ?
C29 C32 1.540(8) . ?
C29 P2 1.867(6) . ?
C30 H30A 0.98 . ?
C30 H30B 0.98 . ?
C30 H30C 0.98 . ?
C31 H31A 0.98 . ?
C31 H31B 0.98 . ?
C31 H31C 0.98 . ?
C32 H32A 0.98 . ?
C32 H32B 0.98 . ?
C32 H32C 0.98 . ?
C33 C34 1.401(6) . ?
C33 C38 1.428(7) . ?
C33 P2 1.798(5) . ?
C34 C35 1.359(7) . ?
C34 H34 0.95 . ?
C35 C36 1.407(7) . ?
C35 C39 1.538(6) . ?
C36 C37 1.386(6) . ?
C36 H36 0.95 . ?
C37 C38 1.431(7) . ?
C37 C43 1.528(7) . ?
C38 O2 1.304(5) . ?
C39 C42 1.520(9) . ?
C39 C40 1.528(8) . ?
C39 C41 1.538(7) . ?
C40 H40A 0.98 . ?
C40 H40B 0.98 . ?
C40 H40C 0.98 . ?
C41 H41A 0.98 . ?
C41 H41B 0.98 . ?
C41 H41C 0.98 . ?
C42 H42A 0.98 . ?
C42 H42B 0.98 . ?
C42 H42C 0.98 . ?
C43 C45 1.525(8) . ?
C43 C46 1.527(7) . ?
C43 C44 1.531(7) . ?
C44 H44A 0.98 . ?
C44 H44B 0.98 . ?
C44 H44C 0.98 . ?
C45 H45A 0.98 . ?
C45 H45B 0.98 . ?
C45 H45C 0.98 . ?
C46 H46A 0.98 . ?
C46 H46B 0.98 . ?
C46 H46C 0.98 . ?
C49 C51 1.518(9) . ?
C49 C52 1.532(8) . ?
C49 C50 1.534(8) . ?
C49 P1 1.867(5) . ?
C50 H50A 0.98 . ?
C50 H50B 0.98 . ?
C50 H50C 0.98 . ?
C51 H51A 0.98 . ?
C51 H51B 0.98 . ?
C51 H51C 0.98 . ?
C52 H52A 0.98 . ?
C52 H52B 0.98 . ?
C52 H52C 0.98 . ?
N1 C21A 1.501(9) . ?
N1 C21B 1.539(12) . ?
N1 P1 1.593(5) . ?
N1 In01 2.172(4) . ?
N2 C22A 1.512(8) . ?
N2 C22B 1.522(12) . ?
N2 P2 1.606(4) . ?
N2 In01 2.171(4) . ?
O1 In01 2.112(3) . ?
O2 In01 2.115(3) . ?
O3 C47A 1.355(17) . ?
O3 C47B 1.446(13) . ?
O3 In01 2.051(4) . ?
C12A H12A 0.98 . ?
C12A H12B 0.98 . ?
C12A H12C 0.98 . ?
C13A H13A 0.98 . ?
C13A H13B 0.98 . ?
C13A H13C 0.98 . ?
C14A H14A 0.98 . ?
C14A H14B 0.98 . ?
C14A H14C 0.98 . ?
C12B H12D 0.98 . ?
C12B H12E 0.98 . ?
C12B H12F 0.98 . ?
C13B H13D 0.98 . ?
C13B H13E 0.98 . ?
C13B H13F 0.98 . ?
C14B H14D 0.98 . ?
C14B H14E 0.98 . ?
C14B H14F 0.98 . ?
C47A C48A 1.45(2) . ?
C47A H47A 0.99 . ?
C47A H47B 0.99 . ?
C48A H48A 0.98 . ?
C48A H48B 0.98 . ?
C48A H48C 0.98 . ?
C47B C48B 1.437(16) . ?
C47B H47C 0.99 . ?
C47B H47D 0.99 . ?
C48B H48D 0.98 . ?
C48B H48E 0.98 . ?
C48B H48F 0.98 . ?
C21A C22A 1.508(10) . ?
C21A H21A 0.99 . ?
C21A H21B 0.99 . ?
C22A H22A 0.99 . ?
C22A H22B 0.99 . ?
C21B C22B 1.509(16) . ?
C21B H21C 0.99 . ?
C21B H21D 0.99 . ?
C22B H22C 0.99 . ?
C22B H22D 0.99 . ?

loop_
_platon_squeeze_void_nr
_platon_squeeze_void_average_x
_platon_squeeze_void_average_y
_platon_squeeze_void_average_z
_platon_squeeze_void_volume
_platon_squeeze_void_count_electrons
_platon_squeeze_void_content
1 -0.006 0.000 0.009 1138 211 ' '
2 0.000 0.500 0.500 12 0 ' '
